data_7030626
loop_
_publ_author_name
'Knorr, Michael'
'Guyon, Fabrice'
'Khatyr, Abderrahim'
'D\"aschlein, Christian'
'Strohmann, Carsten'
'Aly, Shawkat M.'
'Abd-El-Aziz, Alaa S'
'Fortin, Daniel'
'Harvey, Pierre D.'

_publ_section_title
;
 Rigidity effect of the dithioether spacer on the size of the luminescent
 cluster (Cu(2)I(2))(n) (n = 2, 3) in their coordination polymers.
;
_journal_issue 6
_journal_name_full 'Dalton transactions (Cambridge, England : 2003)'
_journal_page_first 948
_journal_page_last 955
_journal_paper_doi 10.1039/b816987j
_journal_year 2009
_chemical_formula_sum 'C32 H36 Cu4 I4 S4'
_chemical_formula_weight 1310.61
_chemical_name_systematic
;
?
;
_space_group_IT_number 2
_symmetry_cell_setting triclinic
_symmetry_space_group_name_Hall '-P 1'
_symmetry_space_group_name_H-M 'P -1'
_atom_sites_solution_hydrogens geom
_atom_sites_solution_primary direct
_atom_sites_solution_secondary difmap
_audit_creation_date 2008-06-10T16:18:33-00:00
_audit_creation_method 'WinGX routine CIF_UPDATE'
_cell_angle_alpha 92.10(3)
_cell_angle_beta 99.40(3)
_cell_angle_gamma 111.79(3)
_cell_formula_units_Z 2
_cell_length_a 11.580(2)
_cell_length_b 11.594(2)
_cell_length_c 15.753(3)
_cell_measurement_temperature 173(2)
_cell_volume 1926.5(8)
_computing_cell_refinement 'Cell in IPDS (Stoe & Cie, 1999)'
_computing_data_collection 'Expose in IPDS (Stoe & Cie, 1999)'
_computing_data_reduction 'Integrate in IPDS (Stoe & Cie, 1999)'
_computing_molecular_graphics 'Schakal99 (Keller, 1999)'
_computing_publication_material 'SHELXL-97 (Sheldrick, 1997)'
_computing_structure_refinement 'SHELXL-97 (Sheldrick, 1997)'
_computing_structure_solution 'SHELXS-97 (Sheldrick, 1997)'
_diffrn_ambient_temperature 173(2)
_diffrn_measured_fraction_theta_full 0.935
_diffrn_measured_fraction_theta_max 0.935
_diffrn_measurement_device_type 'Stoe IPDS'
_diffrn_measurement_method 'phi scans'
_diffrn_radiation_monochromator graphite
_diffrn_radiation_type MoK\a
_diffrn_radiation_wavelength 0.71073
_diffrn_reflns_av_R_equivalents 0.0644
_diffrn_reflns_av_unetI/netI 0.0466
_diffrn_reflns_limit_h_max 14
_diffrn_reflns_limit_h_min -14
_diffrn_reflns_limit_k_max 14
_diffrn_reflns_limit_k_min -14
_diffrn_reflns_limit_l_max 19
_diffrn_reflns_limit_l_min -19
_diffrn_reflns_number 23034
_diffrn_reflns_theta_full 26
_diffrn_reflns_theta_max 26
_diffrn_reflns_theta_min 2.13
_exptl_absorpt_coefficient_mu 5.622
_exptl_absorpt_correction_T_max 0.331
_exptl_absorpt_correction_T_min 0.2680
_exptl_absorpt_correction_type numerical
_exptl_absorpt_process_details 'FACEIT in IPDS (Stoe & Cie, 1999)'
_exptl_crystal_density_diffrn 2.259
_exptl_crystal_density_method 'not measured'
_exptl_crystal_F_000 1240
_exptl_crystal_size_max 0.4
_exptl_crystal_size_mid 0.2
_exptl_crystal_size_min 0.2
_refine_diff_density_max 2.769
_refine_diff_density_min -3.1
_refine_diff_density_rms 0.313
_refine_ls_extinction_method none
_refine_ls_goodness_of_fit_ref 1.002
_refine_ls_hydrogen_treatment riding
_refine_ls_matrix_type full
_refine_ls_number_parameters 397
_refine_ls_number_reflns 7075
_refine_ls_number_restraints 0
_refine_ls_restrained_S_all 1.002
_refine_ls_R_factor_all 0.0664
_refine_ls_R_factor_gt 0.0584
_refine_ls_shift/su_max 0.001
_refine_ls_shift/su_mean 0
_refine_ls_structure_factor_coef Fsqd
_refine_ls_weighting_details 'calc w=1/[\s^2^(Fo^2^)+(0.1200P)^2^+0.0000P] where P=(Fo^2^+2Fc^2^)/3'
_refine_ls_weighting_scheme calc
_refine_ls_wR_factor_gt 0.1426
_refine_ls_wR_factor_ref 0.1519
_reflns_number_gt 6014
_reflns_number_total 7075
_reflns_threshold_expression >2sigma(I)
_cod_data_source_file b816987j.txt
_cod_data_source_block mk120206
_cod_original_cell_volume 1926.5(7)
_cod_original_sg_symbol_H-M P-1
_cod_database_code 7030626

loop_
_symmetry_equiv_pos_as_xyz
'x, y, z'
'-x, -y, -z'

loop_
_atom_site_label
_atom_site_type_symbol
_atom_site_fract_x
_atom_site_fract_y
_atom_site_fract_z
_atom_site_U_iso_or_equiv
_atom_site_adp_type
_atom_site_occupancy
_atom_site_symmetry_multiplicity
_atom_site_calc_flag
_atom_site_refinement_flags
C1 C 0.4702(8) 0.0443(8) 1.0116(6) 0.0289(17) Uani 1 1 d .
H1A H 0.4839 0.0588 1.0754 0.035 Uiso 1 1 calc R
H1B H 0.3777 0.0046 0.9897 0.035 Uiso 1 1 calc R
C2 C 0.5207(9) 0.1694(8) 0.9760(6) 0.0329(19) Uani 1 1 d .
H2A H 0.6144 0.2041 0.9911 0.039 Uiso 1 1 calc R
H2B H 0.4907 0.2278 1.0042 0.039 Uiso 1 1 calc R
C3 C 0.3236(7) 0.1749(7) 0.8430(5) 0.0215(15) Uani 1 1 d .
C4 C 0.2910(9) 0.2486(8) 0.8975(7) 0.036(2) Uani 1 1 d .
H4 H 0.3474 0.2912 0.9498 0.044 Uiso 1 1 calc R
C5 C 0.1732(10) 0.2601(9) 0.8750(8) 0.046(3) Uani 1 1 d .
H5 H 0.152 0.314 0.9108 0.055 Uiso 1 1 calc R
C6 C 0.0890(9) 0.1941(10) 0.8018(7) 0.043(2) Uani 1 1 d .
H6 H 0.0071 0.1969 0.7894 0.051 Uiso 1 1 calc R
C7 C 0.1238(10) 0.1235(11) 0.7463(8) 0.051(3) Uani 1 1 d .
H7 H 0.0672 0.0812 0.6941 0.061 Uiso 1 1 calc R
C8 C 0.2403(8) 0.1140(9) 0.7662(6) 0.036(2) Uani 1 1 d .
H8 H 0.2637 0.0657 0.7274 0.043 Uiso 1 1 calc R
C9 C 0.2674(7) 0.5028(8) 0.6332(5) 0.0259(17) Uani 1 1 d .
H9A H 0.2745 0.5867 0.6552 0.031 Uiso 1 1 calc R
H9B H 0.2963 0.4633 0.6825 0.031 Uiso 1 1 calc R
C10 C 0.3492(7) 0.5147(7) 0.5663(5) 0.0233(16) Uani 1 1 d .
H10A H 0.3179 0.5535 0.5175 0.028 Uiso 1 1 calc R
H10B H 0.3381 0.4297 0.5437 0.028 Uiso 1 1 calc R
C11 C 0.5230(7) 0.7501(7) 0.6443(6) 0.0261(17) Uani 1 1 d .
C12 C 0.4547(8) 0.8118(8) 0.5986(6) 0.0287(17) Uani 1 1 d .
H12 H 0.3963 0.7714 0.5466 0.034 Uiso 1 1 calc R
C13 C 0.4709(9) 0.9309(8) 0.6280(7) 0.039(2) Uani 1 1 d .
H13 H 0.4261 0.974 0.5956 0.047 Uiso 1 1 calc R
C14 C 0.5528(10) 0.9870(9) 0.7048(8) 0.043(3) Uani 1 1 d .
H14 H 0.5619 1.0681 0.7265 0.052 Uiso 1 1 calc R
C15 C 0.6220(10) 0.9266(8) 0.7510(7) 0.039(2) Uani 1 1 d .
H15 H 0.6803 0.9675 0.8029 0.046 Uiso 1 1 calc R
C16 C 0.6061(8) 0.8076(7) 0.7216(5) 0.0260(17) Uani 1 1 d .
H16 H 0.6514 0.765 0.7539 0.031 Uiso 1 1 calc R
C17 C 1.0271(8) 0.9479(8) 0.9974(6) 0.0295(18) Uani 1 1 d .
H17A H 1.1121 0.9828 0.9821 0.035 Uiso 1 1 calc R
H17B H 1.0353 0.915 1.0542 0.035 Uiso 1 1 calc R
C18 C 0.9369(8) 0.8419(7) 0.9282(6) 0.0297(18) Uani 1 1 d .
H18A H 0.9483 0.8688 0.8701 0.036 Uiso 1 1 calc R
H18B H 0.8483 0.8263 0.9332 0.036 Uiso 1 1 calc R
C19 C 1.1005(7) 0.7160(8) 0.8938(5) 0.0251(17) Uani 1 1 d .
C20 C 1.1571(8) 0.8102(8) 0.8466(6) 0.0327(19) Uani 1 1 d .
H20 H 1.1274 0.8759 0.8385 0.039 Uiso 1 1 calc R
C21 C 1.2584(9) 0.8094(10) 0.8106(7) 0.041(2) Uani 1 1 d .
H21 H 1.2974 0.8752 0.7778 0.049 Uiso 1 1 calc R
C22 C 1.3032(8) 0.7176(10) 0.8209(6) 0.043(3) Uani 1 1 d .
H22 H 1.3729 0.7195 0.7958 0.052 Uiso 1 1 calc R
C23 C 1.2463(8) 0.6195(10) 0.8689(7) 0.044(3) Uani 1 1 d .
H23 H 1.2766 0.554 0.8759 0.053 Uiso 1 1 calc R
C24 C 1.1446(7) 0.6190(9) 0.9061(6) 0.0321(19) Uani 1 1 d .
H24 H 1.1058 0.5538 0.9394 0.039 Uiso 1 1 calc R
C25 C 1.1307(7) 0.4239(8) 0.5932(6) 0.0285(18) Uani 1 1 d .
H25A H 1.1218 0.3362 0.5819 0.034 Uiso 1 1 calc R
H25B H 1.1088 0.4533 0.5368 0.034 Uiso 1 1 calc R
C26 C 1.0372(7) 0.4283(8) 0.6499(5) 0.0232(16) Uani 1 1 d .
H26A H 1.0598 0.5159 0.6734 0.028 Uiso 1 1 calc R
H26B H 1.0442 0.3794 0.6993 0.028 Uiso 1 1 calc R
C27 C 0.8570(7) 0.2146(8) 0.5552(6) 0.033(2) Uani 1 1 d .
C28 C 0.8129(8) 0.1151(9) 0.6030(8) 0.044(3) Uani 1 1 d .
H28 H 0.7921 0.1278 0.6575 0.053 Uiso 1 1 calc R
C29 C 0.7993(10) -0.0019(10) 0.5716(11) 0.066(4) Uani 1 1 d .
H29 H 0.7696 -0.0709 0.6041 0.079 Uiso 1 1 calc R
C30 C 0.8304(11) -0.0178(13) 0.4896(11) 0.070(4) Uani 1 1 d .
H30 H 0.8203 -0.0987 0.4668 0.083 Uiso 1 1 calc R
C31 C 0.8732(10) 0.0781(12) 0.4445(9) 0.061(4) Uani 1 1 d .
H31 H 0.8968 0.0653 0.391 0.074 Uiso 1 1 calc R
C32 C 0.8844(9) 0.1975(10) 0.4734(7) 0.044(2) Uani 1 1 d .
H32 H 0.9097 0.2648 0.4389 0.053 Uiso 1 1 calc R
Cu1 Cu 0.60231(9) 0.33504(9) 0.80706(7) 0.0249(2) Uani 1 1 d .
Cu2 Cu 0.60618(9) 0.51404(8) 0.70627(6) 0.0246(2) Uani 1 1 d .
Cu3 Cu 0.80444(8) 0.55371(9) 0.83318(6) 0.0248(2) Uani 1 1 d .
Cu4 Cu 0.75807(9) 0.38953(10) 0.69009(7) 0.0275(2) Uani 1 1 d .
I1 I 0.58274(4) 0.53966(5) 0.87137(3) 0.02459(15) Uani 1 1 d .
I2 I 0.83205(4) 0.33329(5) 0.84648(3) 0.02464(15) Uani 1 1 d .
I3 I 0.51100(4) 0.28156(4) 0.63498(3) 0.02182(15) Uani 1 1 d .
I4 I 0.85058(4) 0.64647(5) 0.68553(3) 0.02420(15) Uani 1 1 d .
S1 S 0.47273(17) 0.16081(17) 0.85917(13) 0.0231(4) Uani 1 1 d .
S2 S 0.51700(16) 0.60469(16) 0.60267(12) 0.0192(4) Uani 1 1 d .
S3 S 0.96308(17) 0.69709(17) 0.93762(13) 0.0227(4) Uani 1 1 d .
S4 S 0.87570(17) 0.36681(19) 0.59162(13) 0.0257(4) Uani 1 1 d .

loop_
_atom_site_aniso_label
_atom_site_aniso_U_11
_atom_site_aniso_U_22
_atom_site_aniso_U_33
_atom_site_aniso_U_23
_atom_site_aniso_U_13
_atom_site_aniso_U_12
C1 0.028(4) 0.034(4) 0.022(5) 0.018(4) 0.007(3) 0.007(3)
C2 0.038(5) 0.028(4) 0.027(5) 0.009(4) -0.004(4) 0.010(4)
C3 0.021(3) 0.023(3) 0.023(4) 0.007(3) 0.010(3) 0.007(3)
C4 0.037(5) 0.034(4) 0.039(5) 0.002(4) 0.017(4) 0.010(4)
C5 0.053(6) 0.035(5) 0.066(7) 0.008(5) 0.045(5) 0.021(4)
C6 0.038(5) 0.059(6) 0.049(6) 0.013(5) 0.016(4) 0.034(5)
C7 0.042(6) 0.074(7) 0.048(7) 0.016(6) 0.006(5) 0.036(5)
C8 0.035(5) 0.058(6) 0.025(5) 0.006(4) 0.007(4) 0.029(4)
C9 0.026(4) 0.034(4) 0.026(4) 0.013(4) 0.014(3) 0.015(3)
C10 0.022(4) 0.029(4) 0.025(4) 0.007(3) 0.008(3) 0.016(3)
C11 0.020(4) 0.027(4) 0.035(5) 0.007(4) 0.014(3) 0.010(3)
C12 0.039(5) 0.031(4) 0.026(5) 0.015(4) 0.010(3) 0.022(4)
C13 0.038(5) 0.037(5) 0.055(6) 0.016(5) 0.017(4) 0.026(4)
C14 0.056(6) 0.035(5) 0.062(7) 0.019(5) 0.042(5) 0.029(4)
C15 0.051(6) 0.032(4) 0.037(5) 0.001(4) 0.011(4) 0.020(4)
C16 0.033(4) 0.024(4) 0.021(4) 0.007(3) 0.006(3) 0.009(3)
C17 0.030(4) 0.030(4) 0.028(4) -0.004(4) 0.003(3) 0.013(3)
C18 0.027(4) 0.024(4) 0.036(5) -0.007(4) 0.005(3) 0.010(3)
C19 0.014(3) 0.039(4) 0.019(4) 0.002(3) 0.000(3) 0.009(3)
C20 0.030(4) 0.034(4) 0.034(5) -0.001(4) 0.012(4) 0.009(3)
C21 0.033(5) 0.052(5) 0.034(5) 0.007(5) 0.017(4) 0.007(4)
C22 0.022(4) 0.063(6) 0.036(5) -0.019(5) 0.012(4) 0.005(4)
C23 0.019(4) 0.057(6) 0.052(6) -0.014(5) 0.004(4) 0.012(4)
C24 0.022(4) 0.042(5) 0.028(5) -0.005(4) 0.002(3) 0.009(3)
C25 0.024(4) 0.042(4) 0.028(4) 0.010(4) 0.010(3) 0.019(3)
C26 0.021(4) 0.037(4) 0.023(4) 0.015(3) 0.014(3) 0.018(3)
C27 0.015(3) 0.045(5) 0.043(5) -0.003(4) 0.004(3) 0.017(3)
C28 0.029(4) 0.034(5) 0.069(7) -0.011(5) 0.020(4) 0.008(4)
C29 0.036(5) 0.038(5) 0.126(13) 0.006(7) 0.019(6) 0.015(5)
C30 0.034(6) 0.063(8) 0.108(12) -0.032(8) 0.010(6) 0.019(5)
C31 0.038(6) 0.064(7) 0.069(8) -0.034(7) 0.006(5) 0.010(5)
C32 0.032(5) 0.057(6) 0.040(6) -0.011(5) 0.005(4) 0.016(4)
Cu1 0.0221(5) 0.0270(5) 0.0289(6) 0.0114(4) 0.0087(4) 0.0108(4)
Cu2 0.0259(5) 0.0251(5) 0.0268(5) 0.0072(4) 0.0019(4) 0.0151(4)
Cu3 0.0197(4) 0.0267(5) 0.0271(5) 0.0031(4) 0.0033(4) 0.0081(4)
Cu4 0.0226(5) 0.0384(5) 0.0279(6) 0.0059(4) 0.0085(4) 0.0170(4)
I1 0.0223(3) 0.0298(3) 0.0258(3) 0.0039(2) 0.0104(2) 0.0122(2)
I2 0.0220(3) 0.0306(3) 0.0263(3) 0.0075(2) 0.0025(2) 0.0161(2)
I3 0.0208(2) 0.0221(2) 0.0228(3) 0.0050(2) 0.00164(19) 0.00925(19)
I4 0.0179(2) 0.0292(3) 0.0266(3) 0.0087(2) 0.00757(19) 0.00832(19)
S1 0.0222(9) 0.0257(9) 0.0218(10) 0.0093(8) 0.0048(7) 0.0087(7)
S2 0.0180(8) 0.0238(8) 0.0216(9) 0.0065(7) 0.0058(7) 0.0134(7)
S3 0.0180(8) 0.0271(9) 0.0231(10) 0.0024(8) 0.0046(7) 0.0086(7)
S4 0.0193(9) 0.0383(10) 0.0262(10) 0.0075(9) 0.0075(7) 0.0167(8)

loop_
_atom_type_symbol
_atom_type_description
_atom_type_scat_dispersion_real
_atom_type_scat_dispersion_imag
_atom_type_scat_source
C C 0.0033 0.0016 'International Tables Vol C Tables 4.2.6.8 and 6.1.1.4'
H H 0 0 'International Tables Vol C Tables 4.2.6.8 and 6.1.1.4'
S S 0.1246 0.1234 'International Tables Vol C Tables 4.2.6.8 and 6.1.1.4'
Cu Cu 0.3201 1.2651 'International Tables Vol C Tables 4.2.6.8 and 6.1.1.4'
I I -0.4742 1.8119 'International Tables Vol C Tables 4.2.6.8 and 6.1.1.4'

loop_
_geom_angle_atom_site_label_1
_geom_angle_atom_site_label_2
_geom_angle_atom_site_label_3
_geom_angle
_geom_angle_site_symmetry_1
_geom_angle_site_symmetry_3
C1 C1 C2 114.3(9) 2_657 .
C1 C2 S1 113.6(6) . .
C4 C3 C8 119.6(8) . .
C4 C3 S1 124.2(7) . .
C8 C3 S1 116.0(6) . .
C3 C4 C5 119.3(9) . .
C6 C5 C4 120.5(8) . .
C5 C6 C7 119.7(9) . .
C6 C7 C8 120.4(10) . .
C7 C8 C3 120.2(8) . .
C10 C9 C25 109.6(7) . 1_455
C9 C10 S2 116.1(6) . .
C12 C11 C16 120.0(7) . .
C12 C11 S2 121.5(7) . .
C16 C11 S2 118.3(6) . .
C13 C12 C11 120.5(8) . .
C12 C13 C14 119.2(9) . .
C13 C14 C15 120.9(8) . .
C16 C15 C14 119.9(9) . .
C15 C16 C11 119.5(8) . .
C18 C17 C17 109.0(8) . 2_777
C17 C18 S3 112.9(6) . .
C20 C19 C24 120.4(8) . .
C20 C19 S3 125.1(7) . .
C24 C19 S3 114.4(7) . .
C19 C20 C21 119.5(9) . .
C22 C21 C20 121.8(10) . .
C21 C22 C23 119.8(8) . .
C24 C23 C22 119.3(10) . .
C23 C24 C19 119.2(9) . .
C9 C25 C26 113.4(7) 1_655 .
C25 C26 S4 112.5(6) . .
C28 C27 C32 121.1(9) . .
C28 C27 S4 122.1(7) . .
C32 C27 S4 116.7(8) . .
C29 C28 C27 120.0(11) . .
C28 C29 C30 118.6(13) . .
C31 C30 C29 121.1(11) . .
C30 C31 C32 121.6(12) . .
C31 C32 C27 117.5(12) . .
S1 Cu1 I2 105.45(6) . .
S1 Cu1 I1 111.07(6) . .
I2 Cu1 I1 113.97(5) . .
S1 Cu1 Cu2 144.34(7) . .
I2 Cu1 Cu2 109.38(5) . .
I1 Cu1 Cu2 60.69(3) . .
S1 Cu1 Cu3 150.34(7) . .
I2 Cu1 Cu3 60.82(4) . .
I1 Cu1 Cu3 60.18(4) . .
Cu2 Cu1 Cu3 59.89(4) . .
S1 Cu1 I3 101.41(7) . .
I2 Cu1 I3 111.23(5) . .
I1 Cu1 I3 112.75(5) . .
Cu2 Cu1 I3 58.81(4) . .
Cu3 Cu1 I3 108.06(6) . .
S1 Cu1 Cu4 138.04(7) . .
I2 Cu1 Cu4 59.54(4) . .
I1 Cu1 Cu4 110.72(5) . .
Cu2 Cu1 Cu4 60.22(4) . .
Cu3 Cu1 Cu4 60.90(5) . .
I3 Cu1 Cu4 58.26(4) . .
S2 Cu2 I3 100.23(6) . .
S2 Cu2 Cu1 153.85(7) . .
I3 Cu2 Cu1 61.59(4) . .
S2 Cu2 Cu3 144.60(7) . .
I3 Cu2 Cu3 111.15(5) . .
Cu1 Cu2 Cu3 60.93(5) . .
S2 Cu2 I1 121.01(6) . .
I3 Cu2 I1 114.22(5) . .
Cu1 Cu2 I1 59.58(4) . .
Cu3 Cu2 I1 60.17(4) . .
S2 Cu2 Cu4 128.27(7) . .
I3 Cu2 Cu4 59.42(4) . .
Cu1 Cu2 Cu4 61.08(4) . .
Cu3 Cu2 Cu4 61.53(4) . .
I1 Cu2 Cu4 110.53(5) . .
S2 Cu2 I4 94.45(6) . .
I3 Cu2 I4 113.95(5) . .
Cu1 Cu2 I4 109.82(5) . .
Cu3 Cu2 I4 58.43(4) . .
I1 Cu2 I4 111.31(5) . .
Cu4 Cu2 I4 61.24(4) . .
S3 Cu3 I4 104.02(7) . .
S3 Cu3 Cu2 146.59(7) . .
I4 Cu3 Cu2 62.38(4) . .
S3 Cu3 I1 107.00(6) . .
I4 Cu3 I1 114.60(5) . .
Cu2 Cu3 I1 60.03(4) . .
S3 Cu3 Cu1 144.32(7) . .
I4 Cu3 Cu1 111.64(5) . .
Cu2 Cu3 Cu1 59.18(5) . .
I1 Cu3 Cu1 58.96(4) . .
S3 Cu3 I2 106.47(7) . .
I4 Cu3 I2 113.10(4) . .
Cu2 Cu3 I2 106.94(5) . .
I1 Cu3 I2 110.88(5) . .
Cu1 Cu3 I2 58.52(3) . .
S3 Cu3 Cu4 144.08(6) . .
I4 Cu3 Cu4 61.91(4) . .
Cu2 Cu3 Cu4 59.63(4) . .
I1 Cu3 Cu4 108.88(5) . .
Cu1 Cu3 Cu4 59.87(5) . .
I2 Cu3 Cu4 58.46(4) . .
S4 Cu4 I3 114.19(7) . .
S4 Cu4 I2 113.32(6) . .
I3 Cu4 I2 112.67(5) . .
S4 Cu4 Cu2 136.68(7) . .
I3 Cu4 Cu2 59.09(4) . .
I2 Cu4 Cu2 107.54(5) . .
S4 Cu4 Cu1 161.11(7) . .
I3 Cu4 Cu1 60.63(4) . .
I2 Cu4 Cu1 58.81(4) . .
Cu2 Cu4 Cu1 58.70(4) . .
S4 Cu4 Cu3 134.55(7) . .
I3 Cu4 Cu3 108.63(5) . .
I2 Cu4 Cu3 60.00(4) . .
Cu2 Cu4 Cu3 58.84(4) . .
Cu1 Cu4 Cu3 59.24(4) . .
S4 Cu4 I4 91.44(7) . .
I3 Cu4 I4 113.00(5) . .
I2 Cu4 I4 110.48(5) . .
Cu2 Cu4 I4 60.49(4) . .
Cu1 Cu4 I4 107.35(5) . .
Cu3 Cu4 I4 57.37(4) . .
Cu1 I1 Cu2 59.73(4) . .
Cu1 I1 Cu3 60.86(4) . .
Cu2 I1 Cu3 59.81(4) . .
Cu1 I2 Cu4 61.65(4) . .
Cu1 I2 Cu3 60.66(4) . .
Cu4 I2 Cu3 61.54(4) . .
Cu2 I3 Cu4 61.49(4) . .
Cu2 I3 Cu1 59.60(4) . .
Cu4 I3 Cu1 61.10(4) . .
Cu3 I4 Cu2 59.19(4) . .
Cu3 I4 Cu4 60.72(4) . .
Cu2 I4 Cu4 58.28(4) . .
C3 S1 C2 105.3(4) . .
C3 S1 Cu1 104.1(3) . .
C2 S1 Cu1 110.4(3) . .
C11 S2 C10 103.6(3) . .
C11 S2 Cu2 111.2(3) . .
C10 S2 Cu2 112.0(3) . .
C19 S3 C18 106.7(4) . .
C19 S3 Cu3 101.6(3) . .
C18 S3 Cu3 104.6(3) . .
C27 S4 C26 101.4(4) . .
C27 S4 Cu4 118.1(3) . .
C26 S4 Cu4 105.1(3) . .

loop_
_geom_bond_atom_site_label_1
_geom_bond_atom_site_label_2
_geom_bond_distance
_geom_bond_site_symmetry_2
C1 C1 1.499(17) 2_657
C1 C2 1.516(12) .
C2 S1 1.821(9) .
C3 C4 1.379(11) .
C3 C8 1.394(12) .
C3 S1 1.773(7) .
C4 C5 1.408(14) .
C5 C6 1.371(16) .
C6 C7 1.380(15) .
C7 C8 1.380(13) .
C9 C10 1.506(10) .
C9 C25 1.515(11) 1_455
C10 S2 1.811(8) .
C11 C12 1.388(11) .
C11 C16 1.392(12) .
C11 S2 1.759(8) .
C12 C13 1.375(12) .
C13 C14 1.377(16) .
C14 C15 1.388(14) .
C15 C16 1.374(11) .
C17 C18 1.538(11) .
C17 C17 1.560(15) 2_777
C18 S3 1.821(8) .
C19 C20 1.364(13) .
C19 C24 1.405(12) .
C19 S3 1.780(8) .
C20 C21 1.387(12) .
C21 C22 1.349(16) .
C22 C23 1.403(16) .
C23 C24 1.397(12) .
C25 C9 1.515(11) 1_655
C25 C26 1.525(10) .
C26 S4 1.802(8) .
C27 C28 1.382(15) .
C27 C32 1.401(14) .
C27 S4 1.758(9) .
C28 C29 1.368(14) .
C29 C30 1.42(2) .
C30 C31 1.32(2) .
C31 C32 1.393(15) .
Cu1 S1 2.298(2) .
Cu1 I2 2.6391(12) .
Cu1 I1 2.6465(12) .
Cu1 Cu2 2.6505(16) .
Cu1 Cu3 2.6978(17) .
Cu1 I3 2.7027(14) .
Cu1 Cu4 2.7151(16) .
Cu2 S2 2.284(2) .
Cu2 I3 2.6286(14) .
Cu2 Cu3 2.6700(17) .
Cu2 I1 2.6759(13) .
Cu2 Cu4 2.6921(14) .
Cu2 I4 2.7543(14) .
Cu3 S3 2.322(2) .
Cu3 I4 2.6485(14) .
Cu3 I1 2.6797(12) .
Cu3 I2 2.7020(12) .
Cu3 Cu4 2.7431(16) .
Cu4 S4 2.293(2) .
Cu4 I3 2.6375(14) .
Cu4 I2 2.6592(14) .
Cu4 I4 2.7745(14) .

_cod_duplicate_entry 7000446
